data_9007509
loop_
_publ_author_name
'Galli, E.'
'Alberti, A.'

_publ_section_title
;
 On the crystal structure of pumpellyite
;
_journal_name_full 'Acta Crystallographica, Section B'
_journal_page_first 2276
_journal_page_last 2281
_journal_paper_doi 10.1107/S0567740869005565
_journal_volume 25
_journal_year 1969
_chemical_formula_sum 'Al2.71 Ca1.9 Fe0.15 H3 Mg0.45 O14 Si2.79'
_chemical_name_mineral Pumpellyite-(Mg)
_space_group_IT_number 12
_symmetry_space_group_name_Hall '-A 2y'
_symmetry_space_group_name_H-M 'A 1 2/m 1'
_cell_angle_alpha 90
_cell_angle_beta 97.12
_cell_angle_gamma 90
_cell_formula_units_Z 4
_cell_length_a 8.83
_cell_length_b 5.9
_cell_length_c 19.17
_cell_volume 990.998
_database_code_amcsd 0009365
_exptl_crystal_density_diffrn 3.177
_cod_original_formula_sum 'Al2.71 Mg.45 Fe.15 Ca1.9 Si2.79 O14 H3'
_cod_database_code 9007509

loop_
_space_group_symop_operation_xyz
x,y,z
x,1/2+y,1/2+z
x,-y,z
x,1/2-y,1/2+z
-x,-y,-z
-x,1/2-y,1/2-z
-x,y,-z
-x,1/2+y,1/2-z

loop_
_atom_site_label
_atom_site_fract_x
_atom_site_fract_y
_atom_site_fract_z
_atom_site_occupancy
_atom_site_U_iso_or_equiv
_atom_site_type_symbol
_atom_site_attached_hydrogens
Al4 0.50000 0.25000 0.25000 0.50000 0.00722 Al 0
Mg 0.50000 0.25000 0.25000 0.35000 0.00722 Mg 0
Fe 0.50000 0.25000 0.25000 0.15000 0.00722 Fe 0
Ca1 0.25020 0.50000 0.33950 0.95000 0.00443 Ca 0
Mg1 0.25020 0.50000 0.33950 0.05000 0.00443 Mg 0
Ca2 0.18950 0.50000 0.15500 0.95000 0.01203 Ca 0
Mg2 0.18950 0.50000 0.15500 0.05000 0.01203 Mg 0
Si1 0.04840 0.00000 0.09070 0.93000 0.00418 Si 0
Al1 0.04840 0.00000 0.09070 0.07000 0.00418 Al 0
Si2 0.16740 0.00000 0.24820 0.93000 0.00481 Si 0
Al2 0.16740 0.00000 0.24820 0.07000 0.00481 Al 0
Si3 0.46610 0.00000 0.40210 0.93000 0.00139 Si 0
Al3 0.46610 0.00000 0.40210 0.07000 0.00139 Al 0
Al5 0.25410 0.24540 0.49640 1.00000 0.00101 Al 0
O1 0.13600 0.22180 0.06850 1.00000 0.00709 O 0
O2 0.26740 0.23180 0.24440 1.00000 0.01089 O 0
O3 0.36840 0.22200 0.42090 1.00000 0.00735 O 0
O4 0.13040 0.50000 0.44480 1.00000 0.00342 O 0
O-H5 0.12830 0.00000 0.45580 1.00000 0.00481 O 1
O6 0.36950 0.50000 0.04450 1.00000 0.00469 O 0
O-H7 0.36650 0.00000 0.03380 1.00000 0.00089 O 1
O8 0.03760 0.00000 0.17790 1.00000 0.00393 O 0
O9 0.47460 0.50000 0.17640 1.00000 0.00507 O 0
O10 0.06670 0.00000 0.31520 1.00000 0.00507 O 0
O-H11 0.49920 0.50000 0.31290 1.00000 0.00304 O 1

loop_
_cod_changelog_entry_id
_cod_changelog_entry_author
_cod_changelog_entry_date
_cod_changelog_entry_text
1
;cod-tools version 3.8.0
Id: cif_guess_AMCSD_atom_types 9574 2023-05-10 09:00:05Z saulius
;
2023-05-10T18:50:48+03:00
;Derived atom types and hydrogen counts
from atom names that follow the AMCSD naming convention
(Wat == water, O-H == hydroxyl).
;
2
;cod-tools version 3.10.1
Id: cif_fix_AMCSD_atom_labels 10224 2024-08-07 11:09:31Z saulius
;
2024-08-07T19:39:52+03:00
;Changed the following '_atom_site_label' values:
the first duplicated label 'Al'  converted to 'Al4'
duplicated label 'Al' at index 13 converted to 'Al5'
;

loop_
_cod_related_entry_id
_cod_related_entry_database
_cod_related_entry_code
1 AMCSD 0009365
